data_4301763
loop_
_publ_author_name
'Kayla N. Green'
'Scott M. Brothers'
'Boram Lee'
'Marcetta Y. Darensbourg'
'David A. Rockcliffe'

_publ_section_title
;
Chemical Issues Addressing the Construction of the Distal
Ni[Cysteine-Glycine-Cysteine]2-Site of Acetyl CoA Synthase: Why Not
Copper?
;
_journal_name_full 'Inorganic Chemistry'
_journal_page_first 2780
_journal_page_last 2792
_journal_paper_doi 10.1021/ic801628r
_journal_volume 48
_journal_year 2009
_chemical_formula_sum 'C44 H100 Cu2 N8 O8 S4'
_chemical_formula_weight 1124.64
_chemical_name_common '[Et4N]2[Cu(ema)]'
_chemical_name_systematic
; 
 ? 
;
_space_group_IT_number 31
_symmetry_cell_setting orthorhombic
_symmetry_space_group_name_Hall 'P 2ac -2'
_symmetry_space_group_name_H-M 'P m n 21'
_atom_sites_solution_hydrogens geom
_atom_sites_solution_primary direct
_atom_sites_solution_secondary difmap
_audit_creation_method SHELXL-97
_cell_angle_alpha 90.00
_cell_angle_beta 90.00
_cell_angle_gamma 90.00
_cell_formula_units_Z 1
_cell_length_a 12.0698(15)
_cell_length_b 14.848(2)
_cell_length_c 8.2281(10)
_cell_measurement_reflns_used 998
_cell_measurement_temperature 110(2)
_cell_measurement_theta_max 61.27
_cell_measurement_theta_min 4.72
_cell_volume 1474.6(3)
_computing_cell_refinement
; 
  CELL-NOW (Sheldrick, 2003) and SAINT (BRUKER-NONIUS, 2003) 
;
_computing_data_collection 'FRAMBO (BRUKER-NONIUS, 2003)'
_computing_data_reduction 'Bruker SAINT'
_computing_molecular_graphics 'X-SEED (Barbour, 2001)'
_computing_publication_material 'Bruker SHELXTL'
_computing_structure_refinement 'SHELXL-97 (Sheldrick, 1997)'
_computing_structure_solution 'SHELXS-97 (Sheldrick, 1990)'
_diffrn_ambient_temperature 110(2)
_diffrn_measured_fraction_theta_full 0.984
_diffrn_measured_fraction_theta_max 0.984
_diffrn_measurement_device_type 'BRUKER GADDS D8 Discover'
_diffrn_measurement_method 'phi and omega scans'
_diffrn_radiation_monochromator graphite
_diffrn_radiation_source 'fine-focus sealed tube'
_diffrn_radiation_type CuK\a
_diffrn_radiation_wavelength 1.54178
_diffrn_reflns_av_R_equivalents 0.0395
_diffrn_reflns_av_sigmaI/netI 0.0299
_diffrn_reflns_limit_h_max 13
_diffrn_reflns_limit_h_min -13
_diffrn_reflns_limit_k_max 16
_diffrn_reflns_limit_k_min -15
_diffrn_reflns_limit_l_max 9
_diffrn_reflns_limit_l_min -9
_diffrn_reflns_number 10904
_diffrn_reflns_theta_full 61.25
_diffrn_reflns_theta_max 61.25
_diffrn_reflns_theta_min 4.72
_exptl_absorpt_coefficient_mu 2.622
_exptl_absorpt_correction_T_max 0.7795
_exptl_absorpt_correction_T_min 0.7795
_exptl_absorpt_correction_type multi-scan
_exptl_absorpt_process_details 'SADABS; (Sheldrick, 2006)'
_exptl_crystal_colour 'dark purple'
_exptl_crystal_density_diffrn 1.266
_exptl_crystal_density_method 'not measured'
_exptl_crystal_description block
_exptl_crystal_F_000 606
_exptl_crystal_size_max 0.80
_exptl_crystal_size_mid 0.75
_exptl_crystal_size_min 0.120
_refine_diff_density_max 0.243
_refine_diff_density_min -0.299
_refine_diff_density_rms 0.065
_refine_ls_abs_structure_details 'Flack H D (1983), Acta Cryst. A39, 876-881'
_refine_ls_abs_structure_Flack 0.79(2)
_refine_ls_extinction_coef 0.0074(6)
_refine_ls_extinction_expression Fc^*^=kFc[1+0.001xFc^2^\l^3^/sin(2\q)]^-1/4^
_refine_ls_extinction_method SHELXL
_refine_ls_goodness_of_fit_ref 1.081
_refine_ls_hydrogen_treatment mixed
_refine_ls_matrix_type full
_refine_ls_number_parameters 176
_refine_ls_number_reflns 2330
_refine_ls_number_restraints 1
_refine_ls_restrained_S_all 1.080
_refine_ls_R_factor_all 0.0320
_refine_ls_R_factor_gt 0.0315
_refine_ls_shift/su_max 3.252
_refine_ls_shift/su_mean 0.047
_refine_ls_structure_factor_coef Fsqd
_refine_ls_weighting_details 'calc w=1/[\s^2^(Fo^2^)+(0.0558P)^2^+0.3176P] where P=(Fo^2^+2Fc^2^)/3'
_refine_ls_weighting_scheme calc
_refine_ls_wR_factor_gt 0.0808
_refine_ls_wR_factor_ref 0.0812
_reflns_number_gt 2294
_reflns_number_total 2330
_reflns_threshold_expression >2sigma(I)
_cod_data_source_file ic801628r_si_002_1.cif
_cod_data_source_block noh
_cod_depositor_comments
;
The following automatic conversions were performed:
'_symmetry_cell_setting' value 'Orthorhombic' changed to 'orthorhombic'
according to '/home/saulius/struct/CIF-dictionaries/cif_core.dic'
dictionary named 'cif_core.dic' version 2.4.1 from 2010-06-29.

Automatic conversion script
Id: cif_fix_enum 1527 2010-12-29 10:47:43Z saulius 
;
_cod_database_code 4301763

loop_
_symmetry_equiv_pos_as_xyz
'x, y, z'
'-x+1/2, -y, z+1/2'
'-x, y, z'
'x+1/2, -y, z+1/2'

loop_
_atom_site_label
_atom_site_type_symbol
_atom_site_fract_x
_atom_site_fract_y
_atom_site_fract_z
_atom_site_U_iso_or_equiv
_atom_site_adp_type
_atom_site_occupancy
_atom_site_symmetry_multiplicity
_atom_site_calc_flag
_atom_site_refinement_flags
_atom_site_disorder_assembly
_atom_site_disorder_group
Cu1 Cu 0.0000 0.22140(3) 0.28019(4) 0.02705(18) Uani 1 2 d S . .
S1 S 0.14549(6) 0.21001(4) 0.10747(7) 0.0333(2) Uani 1 1 d . . .
O1 O 0.28718(14) 0.25368(14) 0.5383(2) 0.0366(4) Uani 1 1 d . . .
N1 N 0.10730(19) 0.23153(16) 0.4557(3) 0.0342(6) Uani 1 1 d . . .
C1 C 0.2535(3) 0.2257(2) 0.2599(4) 0.0485(8) Uani 1 1 d . . .
H1A H 0.3033 0.1728 0.2568 0.058 Uiso 1 1 calc R . .
H1B H 0.2981 0.2790 0.2291 0.058 Uiso 1 1 calc R . .
C2 C 0.2139(2) 0.23829(17) 0.4331(3) 0.0302(6) Uani 1 1 d . . .
C3 C 0.0608(2) 0.2444(4) 0.6155(4) 0.0714(11) Uani 1 1 d . . .
H3 H 0.1043 0.2521 0.7108 0.086 Uiso 1 1 calc R . .
N30 N 0.0000 0.51818(18) 0.0587(4) 0.0257(6) Uani 1 2 d S . .
C31 C 0.0000 0.5402(2) 0.2389(4) 0.0317(8) Uani 1 2 d S . .
H31A H 0.0662 0.5772 0.2633 0.038 Uiso 0.50 1 calc PR . .
H31B H -0.0662 0.5772 0.2633 0.038 Uiso 0.50 1 calc PR . .
C32 C 0.0000 0.4591(3) 0.3507(5) 0.0449(10) Uani 1 2 d S . .
H32A H -0.0586 0.4173 0.3174 0.067 Uiso 0.50 1 calc PR . .
H32B H -0.0133 0.4788 0.4627 0.067 Uiso 0.50 1 calc PR . .
H32C H 0.0719 0.4287 0.3444 0.067 Uiso 0.50 1 calc PR . .
C33 C 0.10087(18) 0.46226(16) 0.0137(3) 0.0302(5) Uani 1 1 d . . .
H33A H 0.0961 0.4037 0.0707 0.036 Uiso 1 1 calc R . .
H33B H 0.0985 0.4499 -0.1045 0.036 Uiso 1 1 calc R . .
C34 C 0.2110(2) 0.50513(19) 0.0537(4) 0.0394(6) Uani 1 1 d . . .
H34A H 0.2192 0.5612 -0.0080 0.059 Uiso 1 1 calc R . .
H34B H 0.2711 0.4637 0.0249 0.059 Uiso 1 1 calc R . .
H34C H 0.2143 0.5184 0.1703 0.059 Uiso 1 1 calc R . .
C35 C 0.0000 0.6080(2) -0.0302(5) 0.0330(8) Uani 1 2 d S . .
H35A H -0.0661 0.6425 0.0044 0.040 Uiso 0.50 1 calc PR . .
H35B H 0.0661 0.6425 0.0044 0.040 Uiso 0.50 1 calc PR . .
C36 C 0.0000 0.6026(3) -0.2128(6) 0.0477(10) Uani 1 2 d S . .
H36A H 0.0660 0.5699 -0.2494 0.071 Uiso 0.50 1 calc PR . .
H36B H 0.0006 0.6636 -0.2584 0.071 Uiso 1 2 calc SR . .
H36C H -0.0666 0.5708 -0.2494 0.071 Uiso 0.50 1 calc PR . .
N50 N 0.5000 0.0733(2) 0.7293(4) 0.0342(7) Uani 1 2 d S . .
C51 C 0.4001(2) 0.01785(18) 0.7762(4) 0.0411(6) Uani 1 1 d . . .
H51A H 0.4046 -0.0407 0.7190 0.049 Uiso 1 1 calc R . .
H51B H 0.4040 0.0054 0.8942 0.049 Uiso 1 1 calc R . .
C52 C 0.2888(2) 0.0594(2) 0.7398(5) 0.0538(8) Uani 1 1 d . . .
H52A H 0.2788 0.1135 0.8064 0.081 Uiso 1 1 calc R . .
H52B H 0.2301 0.0159 0.7648 0.081 Uiso 1 1 calc R . .
H52C H 0.2851 0.0756 0.6245 0.081 Uiso 1 1 calc R . .
C53 C 0.5000 0.0917(3) 0.5444(5) 0.0397(9) Uani 1 2 d S . .
H53A H 0.4338 0.1281 0.5172 0.048 Uiso 0.50 1 calc PR . .
H53B H 0.5662 0.1281 0.5172 0.048 Uiso 0.50 1 calc PR . .
C54 C 0.5000 0.0086(3) 0.4401(5) 0.0483(10) Uani 1 2 d S . .
H54A H 0.5608 -0.0310 0.4734 0.073 Uiso 0.50 1 calc PR . .
H54B H 0.5099 0.0258 0.3260 0.073 Uiso 0.50 1 calc PR . .
H54C H 0.4293 -0.0231 0.4528 0.073 Uiso 0.50 1 calc PR . .
C55 C 0.5000 0.1651(3) 0.8067(6) 0.0490(11) Uani 1 2 d S . .
H55A H 0.4338 0.1985 0.7691 0.059 Uiso 0.50 1 calc PR . .
H55B H 0.5662 0.1985 0.7691 0.059 Uiso 0.50 1 calc PR . .
C56 C 0.5000 0.1629(4) 0.9897(7) 0.0784(17) Uani 1 2 d S . .
H56A H 0.4271 0.1435 1.0287 0.118 Uiso 0.50 1 calc PR . .
H56B H 0.5162 0.2233 1.0317 0.118 Uiso 0.50 1 calc PR . .
H56C H 0.5567 0.1207 1.0278 0.118 Uiso 0.50 1 calc PR . .
O70W O 0.29184(14) 0.32399(13) 0.8448(2) 0.0393(5) Uani 1 1 d . . .
H70 H 0.2406 0.3015 0.9240 0.060(10) Uiso 1 1 d R . .
H71 H 0.2881 0.2989 0.7357 0.049(9) Uiso 1 1 d R . .

loop_
_atom_site_aniso_label
_atom_site_aniso_U_11
_atom_site_aniso_U_22
_atom_site_aniso_U_33
_atom_site_aniso_U_23
_atom_site_aniso_U_13
_atom_site_aniso_U_12
Cu1 0.0287(3) 0.0311(3) 0.0214(3) 0.0017(2) 0.000 0.000
S1 0.0411(4) 0.0344(4) 0.0246(3) 0.0004(2) 0.0086(3) -0.0054(3)
O1 0.0231(9) 0.0529(11) 0.0339(9) -0.0020(9) 0.0013(8) -0.0016(8)
N1 0.0264(13) 0.0531(14) 0.0231(12) 0.0023(10) 0.0016(10) 0.0009(9)
C1 0.0349(15) 0.078(2) 0.0330(17) -0.0037(14) 0.0116(15) -0.0064(13)
C2 0.0277(14) 0.0314(13) 0.0316(14) 0.0021(11) 0.0050(12) 0.0017(10)
C3 0.0212(16) 0.170(4) 0.0233(15) -0.013(2) 0.0016(13) 0.0121(19)
N30 0.0228(13) 0.0201(13) 0.0341(14) -0.0038(11) 0.000 0.000
C31 0.0248(16) 0.0378(19) 0.0325(18) -0.0118(15) 0.000 0.000
C32 0.039(2) 0.062(3) 0.034(2) 0.0016(19) 0.000 0.000
C33 0.0287(12) 0.0263(13) 0.0356(12) -0.0048(10) 0.0012(11) 0.0079(10)
C34 0.0267(12) 0.0423(15) 0.0492(15) -0.0084(13) -0.0004(11) 0.0097(11)
C35 0.0227(15) 0.0274(18) 0.049(2) 0.0072(16) 0.000 0.000
C36 0.0324(18) 0.058(2) 0.053(2) 0.022(2) 0.000 0.000
N50 0.0325(15) 0.0277(16) 0.0423(17) -0.0008(13) 0.000 0.000
C51 0.0494(15) 0.0344(13) 0.0395(13) -0.0041(13) 0.0121(14) -0.0088(11)
C52 0.0336(14) 0.0476(17) 0.080(2) -0.0031(16) 0.0210(14) -0.0063(12)
C53 0.0229(16) 0.044(2) 0.052(2) 0.0147(18) 0.000 0.000
C54 0.039(2) 0.073(3) 0.0327(18) -0.002(2) 0.000 0.000
C55 0.045(2) 0.032(2) 0.070(3) -0.019(2) 0.000 0.000
C56 0.075(3) 0.087(4) 0.074(3) -0.043(3) 0.000 0.000
O70W 0.0389(10) 0.0413(11) 0.0377(9) -0.0024(8) 0.0112(8) -0.0114(8)

loop_
_atom_type_symbol
_atom_type_description
_atom_type_scat_dispersion_real
_atom_type_scat_dispersion_imag
_atom_type_scat_source
C C 0.0181 0.0091 'International Tables Vol C Tables 4.2.6.8 and 6.1.1.4'
H H 0.0000 0.0000 'International Tables Vol C Tables 4.2.6.8 and 6.1.1.4'
Cu Cu -1.9646 0.5888 'International Tables Vol C Tables 4.2.6.8 and 6.1.1.4'
N N 0.0311 0.0180 'International Tables Vol C Tables 4.2.6.8 and 6.1.1.4'
O O 0.0492 0.0322 'International Tables Vol C Tables 4.2.6.8 and 6.1.1.4'
S S 0.3331 0.5567 'International Tables Vol C Tables 4.2.6.8 and 6.1.1.4'

loop_
_geom_angle_atom_site_label_1
_geom_angle_atom_site_label_2
_geom_angle_atom_site_label_3
_geom_angle
_geom_angle_site_symmetry_1
_geom_angle_site_symmetry_3
_geom_angle_publ_flag
N1 Cu1 N1 83.45(14) 3 . ?
N1 Cu1 S1 87.45(7) 3 3 ?
N1 Cu1 S1 170.89(7) . 3 ?
N1 Cu1 S1 170.89(7) 3 . ?
N1 Cu1 S1 87.45(7) . . ?
S1 Cu1 S1 101.64(4) 3 . ?
C1 S1 Cu1 96.51(10) . . ?
C2 N1 C3 120.3(2) . . ?
C2 N1 Cu1 123.82(19) . . ?
C3 N1 Cu1 115.34(19) . . ?
C2 C1 S1 115.9(2) . . ?
C2 C1 H1A 108.3 . . ?
S1 C1 H1A 108.3 . . ?
C2 C1 H1B 108.3 . . ?
S1 C1 H1B 108.3 . . ?
H1A C1 H1B 107.4 . . ?
O1 C2 N1 127.5(2) . . ?
O1 C2 C1 116.6(2) . . ?
N1 C2 C1 115.9(2) . . ?
N1 C3 C3 112.89(15) . 3 ?
N1 C3 H3 123.6 . . ?
C3 C3 H3 123.6 3 . ?
C31 N30 C33 110.83(17) . 3 ?
C31 N30 C33 110.83(17) . . ?
C33 N30 C33 106.5(2) 3 . ?
C31 N30 C35 106.3(3) . . ?
C33 N30 C35 111.22(18) 3 . ?
C33 N30 C35 111.22(18) . . ?
C32 C31 N30 115.0(3) . . ?
C32 C31 H31A 108.5 . . ?
N30 C31 H31A 108.5 . . ?
C32 C31 H31B 108.5 . . ?
N30 C31 H31B 108.5 . . ?
H31A C31 H31B 107.5 . . ?
C31 C32 H32A 109.6 . . ?
C31 C32 H32B 109.5 . . ?
H32A C32 H32B 109.4 . . ?
C31 C32 H32C 109.6 . . ?
H32A C32 H32C 109.4 . . ?
H32B C32 H32C 109.4 . . ?
C34 C33 N30 115.0(2) . . ?
C34 C33 H33A 108.5 . . ?
N30 C33 H33A 108.5 . . ?
C34 C33 H33B 108.5 . . ?
N30 C33 H33B 108.5 . . ?
H33A C33 H33B 107.5 . . ?
C33 C34 H34A 109.5 . . ?
C33 C34 H34B 109.5 . . ?
H34A C34 H34B 109.5 . . ?
C33 C34 H34C 109.5 . . ?
H34A C34 H34C 109.5 . . ?
H34B C34 H34C 109.5 . . ?
C36 C35 N30 115.7(3) . . ?
C36 C35 H35A 108.4 . . ?
N30 C35 H35A 108.4 . . ?
C36 C35 H35B 108.4 . . ?
N30 C35 H35B 108.4 . . ?
H35A C35 H35B 107.4 . . ?
C35 C36 H36A 109.5 . . ?
C35 C36 H36B 109.5 . . ?
H36A C36 H36B 109.5 . . ?
C35 C36 H36C 109.5 . . ?
H36A C36 H36C 109.5 . . ?
H36B C36 H36C 109.5 . . ?
C55 N50 C51 112.72(19) . . ?
C55 N50 C51 112.72(19) . 3_655 ?
C51 N50 C51 105.9(3) . 3_655 ?
C55 N50 C53 104.9(3) . . ?
C51 N50 C53 110.3(2) . . ?
C51 N50 C53 110.3(2) 3_655 . ?
C52 C51 N50 116.0(2) . . ?
C52 C51 H51A 108.3 . . ?
N50 C51 H51A 108.3 . . ?
C52 C51 H51B 108.3 . . ?
N50 C51 H51B 108.3 . . ?
H51A C51 H51B 107.4 . . ?
C51 C52 H52A 109.5 . . ?
C51 C52 H52B 109.5 . . ?
H52A C52 H52B 109.5 . . ?
C51 C52 H52C 109.5 . . ?
H52A C52 H52C 109.5 . . ?
H52B C52 H52C 109.5 . . ?
C54 C53 N50 114.7(3) . . ?
C54 C53 H53A 108.6 . . ?
N50 C53 H53A 108.6 . . ?
C54 C53 H53B 108.6 . . ?
N50 C53 H53B 108.6 . . ?
H53A C53 H53B 107.6 . . ?
C53 C54 H54A 109.5 . . ?
C53 C54 H54B 109.5 . . ?
H54A C54 H54B 109.4 . . ?
C53 C54 H54C 109.5 . . ?
H54A C54 H54C 109.4 . . ?
H54B C54 H54C 109.4 . . ?
N50 C55 C56 113.8(4) . . ?
N50 C55 H55A 108.8 . . ?
C56 C55 H55A 108.8 . . ?
N50 C55 H55B 108.8 . . ?
C56 C55 H55B 108.8 . . ?
H55A C55 H55B 107.7 . . ?
C55 C56 H56A 109.5 . . ?
C55 C56 H56B 109.5 . . ?
H56A C56 H56B 109.5 . . ?
C55 C56 H56C 109.5 . . ?
H56A C56 H56C 109.5 . . ?
H56B C56 H56C 109.5 . . ?
H70 O70W H71 117.7 . . ?

loop_
_geom_bond_atom_site_label_1
_geom_bond_atom_site_label_2
_geom_bond_distance
_geom_bond_site_symmetry_2
_geom_bond_publ_flag
Cu1 N1 1.946(2) 3 ?
Cu1 N1 1.946(2) . ?
Cu1 S1 2.2654(7) 3 ?
Cu1 S1 2.2654(7) . ?
S1 C1 1.824(3) . ?
O1 C2 1.259(3) . ?
N1 C2 1.304(3) . ?
N1 C3 1.442(4) . ?
C1 C2 1.515(4) . ?
C1 H1A 0.9900 . ?
C1 H1B 0.9900 . ?
C3 C3 1.468(6) 3 ?
C3 H3 0.9500 . ?
N30 C31 1.518(4) . ?
N30 C33 1.519(3) 3 ?
N30 C33 1.519(3) . ?
N30 C35 1.521(4) . ?
C31 C32 1.515(6) . ?
C31 H31A 0.9900 . ?
C31 H31B 0.9900 . ?
C32 H32A 0.9809 . ?
C32 H32B 0.9809 . ?
C32 H32C 0.9809 . ?
C33 C34 1.511(3) . ?
C33 H33A 0.9900 . ?
C33 H33B 0.9900 . ?
C34 H34A 0.9800 . ?
C34 H34B 0.9800 . ?
C34 H34C 0.9800 . ?
C35 C36 1.504(6) . ?
C35 H35A 0.9900 . ?
C35 H35B 0.9900 . ?
C36 H36A 0.9800 . ?
C36 H36B 0.9800 . ?
C36 H36C 0.9800 . ?
N50 C55 1.503(5) . ?
N50 C51 1.510(3) . ?
N50 C51 1.510(3) 3_655 ?
N50 C53 1.546(5) . ?
C51 C52 1.508(4) . ?
C51 H51A 0.9900 . ?
C51 H51B 0.9900 . ?
C52 H52A 0.9800 . ?
C52 H52B 0.9800 . ?
C52 H52C 0.9800 . ?
C53 C54 1.503(6) . ?
C53 H53A 0.9900 . ?
C53 H53B 0.9900 . ?
C54 H54A 0.9804 . ?
C54 H54B 0.9804 . ?
C54 H54C 0.9804 . ?
C55 C56 1.506(8) . ?
C55 H55A 0.9900 . ?
C55 H55B 0.9900 . ?
C56 H56A 0.9800 . ?
C56 H56B 0.9800 . ?
C56 H56C 0.9800 . ?
O70W H70 0.9583 . ?
O70W H71 0.9727 . ?

loop_
_geom_torsion_atom_site_label_1
_geom_torsion_atom_site_label_2
_geom_torsion_atom_site_label_3
_geom_torsion_atom_site_label_4
_geom_torsion
_geom_torsion_site_symmetry_1
_geom_torsion_site_symmetry_2
_geom_torsion_site_symmetry_3
_geom_torsion_site_symmetry_4
_geom_torsion_publ_flag
N1 Cu1 S1 C1 -6.6(5) 3 . . . ?
N1 Cu1 S1 C1 -3.26(13) . . . . ?
S1 Cu1 S1 C1 177.36(11) 3 . . . ?
N1 Cu1 N1 C2 -173.69(17) 3 . . . ?
S1 Cu1 N1 C2 -177.0(3) 3 . . . ?
S1 Cu1 N1 C2 6.8(2) . . . . ?
N1 Cu1 N1 C3 -2.4(3) 3 . . . ?
S1 Cu1 N1 C3 -5.7(6) 3 . . . ?
S1 Cu1 N1 C3 178.1(3) . . . . ?
Cu1 S1 C1 C2 0.9(2) . . . . ?
C3 N1 C2 O1 1.7(5) . . . . ?
Cu1 N1 C2 O1 172.6(2) . . . . ?
C3 N1 C2 C1 -178.6(3) . . . . ?
Cu1 N1 C2 C1 -7.7(4) . . . . ?
S1 C1 C2 O1 -176.6(2) . . . . ?
S1 C1 C2 N1 3.7(4) . . . . ?
C2 N1 C3 C3 173.57(19) . . . 3 ?
Cu1 N1 C3 C3 1.9(3) . . . 3 ?
C33 N30 C31 C32 59.01(17) 3 . . . ?
C33 N30 C31 C32 -59.01(17) . . . . ?
C35 N30 C31 C32 180.0 . . . . ?
C31 N30 C33 C34 -57.6(3) . . . . ?
C33 N30 C33 C34 -178.25(16) 3 . . . ?
C35 N30 C33 C34 60.4(3) . . . . ?
C31 N30 C35 C36 180.0 . . . . ?
C33 N30 C35 C36 -59.26(17) 3 . . . ?
C33 N30 C35 C36 59.26(17) . . . . ?
C55 N50 C51 C52 56.7(4) . . . . ?
C51 N50 C51 C52 -179.58(19) 3_655 . . . ?
C53 N50 C51 C52 -60.1(3) . . . . ?
C55 N50 C53 C54 180.0 . . . . ?
C51 N50 C53 C54 -58.37(18) . . . . ?
C51 N50 C53 C54 58.37(18) 3_655 . . . ?
C51 N50 C55 C56 59.9(2) . . . . ?
C51 N50 C55 C56 -59.9(2) 3_655 . . . ?
C53 N50 C55 C56 180.0 . . . . ?
